data_1507867
loop_
_publ_author_name
'Li, Li-Mei'
'Yang, Tai'
'Liu, Yang'
'Liu, Jin'
'Li, Min-Hui'
'Wang, Yan-Tang'
'Yang, Shu-Xia'
'Zou, Qiang'
'Li, Guo-You'

_publ_section_title
;
 Calophyline A, a new rearranged monoterpenoid indole alkaloid from
 Winchia calophylla.
;
_journal_issue 13
_journal_name_full 'Organic letters'
_journal_page_first 3450
_journal_page_last 3453
_journal_paper_doi 10.1021/ol301400e
_journal_volume 14
_journal_year 2012
_chemical_absolute_configuration unk
_chemical_formula_moiety 'C21 H22 N2 O4, 2(C H4 O)'
_chemical_formula_sum 'C23 H30 N2 O6'
_chemical_formula_weight 430.49
_chemical_name_systematic
;
 ? 
;
_space_group_crystal_system orthorhombic
_space_group_IT_number 19
_space_group_name_Hall 'P 2ac 2ab'
_space_group_name_H-M_alt 'P 21 21 21'
_symmetry_space_group_name_Hall 'P 2ac 2ab'
_symmetry_space_group_name_H-M 'P 21 21 21'
_atom_sites_solution_hydrogens geom
_atom_sites_solution_primary direct
_atom_sites_solution_secondary difmap
_audit_creation_date
;
'Thu Oct 28 13:42:29 2010'
;
_audit_creation_method
;
CrysAlisPro, Oxford Diffraction Ltd.,
Version 1.171.34.40 (release 27-08-2010 CrysAlis171 .NET)
(compiled Aug 27 2010,11:50:40)
;
_cell_angle_alpha 90.00
_cell_angle_beta 90.00
_cell_angle_gamma 90.00
_cell_formula_units_Z 4
_cell_length_a 10.1186(3)
_cell_length_b 12.1557(3)
_cell_length_c 16.7470(4)
_cell_measurement_reflns_used 3400
_cell_measurement_temperature 150.0
_cell_measurement_theta_max 29.1861
_cell_measurement_theta_min 2.9480
_cell_volume 2059.86(9)
_computing_cell_refinement
;
CrysAlisPro, Oxford Diffraction Ltd.,
Version 1.171.34.40 (release 27-08-2010 CrysAlis171 .NET)
(compiled Aug 27 2010,11:50:40)
;
_computing_data_collection
;
CrysAlisPro, Oxford Diffraction Ltd.,
Version 1.171.34.40 (release 27-08-2010 CrysAlis171 .NET)
(compiled Aug 27 2010,11:50:40)
;
_computing_data_reduction
;
CrysAlisPro, Oxford Diffraction Ltd.,
Version 1.171.34.40 (release 27-08-2010 CrysAlis171 .NET)
(compiled Aug 27 2010,11:50:40)
;
_computing_molecular_graphics
;
O. V. Dolomanov, L. J. Bourhis, R. J. Gildea, J. A. K. Howard and H. Puschmann,
OLEX2: a complete structure solution, refinement and analysis program.
J. Appl. Cryst. (2009). 42, 339-341.
;
_computing_publication_material
;
O. V. Dolomanov, L. J. Bourhis, R. J. Gildea, J. A. K. Howard and H. Puschmann,
OLEX2: a complete structure solution, refinement and analysis program.
J. Appl. Cryst. (2009). 42, 339-341.
;
_computing_structure_refinement 'SHELXL-97 (Sheldrick, 1997)'
_computing_structure_solution 'SHELXS-97 (Sheldrick, 1990)'
_diffrn_ambient_temperature 150.0
_diffrn_detector_area_resol_mean 16.0874
_diffrn_measured_fraction_theta_full 0.998
_diffrn_measured_fraction_theta_max 0.998
_diffrn_measurement_details
;
  1 omega  -44.00   70.00   1.0000    1.7700
omega____ theta____ kappa____ phi______ frames
    -       20.0174    0.0000 -120.0000 114

  2 omega    7.00   43.00   1.0000    1.7700
omega____ theta____ kappa____ phi______ frames
    -       20.0174   38.0000  -30.0000 36
;
_diffrn_measurement_device_type 'Xcalibur, Eos'
_diffrn_measurement_method '\w scans'
_diffrn_orient_matrix_UB_11 -0.0677769000
_diffrn_orient_matrix_UB_12 -0.0119566000
_diffrn_orient_matrix_UB_13 0.0063369000
_diffrn_orient_matrix_UB_21 -0.0167633000
_diffrn_orient_matrix_UB_22 0.0315512000
_diffrn_orient_matrix_UB_23 -0.0341666000
_diffrn_orient_matrix_UB_31 0.0058737000
_diffrn_orient_matrix_UB_32 -0.0476004000
_diffrn_orient_matrix_UB_33 -0.0242561000
_diffrn_radiation_monochromator graphite
_diffrn_radiation_source 'Enhance (Mo) X-ray Source'
_diffrn_radiation_type 'Mo K\a'
_diffrn_radiation_wavelength 0.7107
_diffrn_reflns_av_R_equivalents 0.0247
_diffrn_reflns_av_unetI/netI 0.0804
_diffrn_reflns_limit_h_max 6
_diffrn_reflns_limit_h_min -12
_diffrn_reflns_limit_k_max 16
_diffrn_reflns_limit_k_min -15
_diffrn_reflns_limit_l_max 22
_diffrn_reflns_limit_l_min -18
_diffrn_reflns_number 6506
_diffrn_reflns_theta_full 26.37
_diffrn_reflns_theta_max 29.1861
_diffrn_reflns_theta_min 2.9480
_exptl_absorpt_coefficient_mu 0.100
_exptl_absorpt_correction_T_max 1.00000
_exptl_absorpt_correction_T_min 0.84780
_exptl_absorpt_correction_type multi-scan
_exptl_absorpt_process_details
;
CrysAlisPro, Oxford Diffraction Ltd.,
Version 1.171.34.40 (release 27-08-2010 CrysAlis171 .NET)
(compiled Aug 27 2010,11:50:40)
Empirical absorption correction using spherical harmonics,
 implemented in SCALE3 ABSPACK scaling algorithm.
;
_exptl_crystal_colour colorless
_exptl_crystal_density_diffrn 1.388
_exptl_crystal_density_method 'not measured'
_exptl_crystal_description block
_exptl_crystal_F_000 920
_exptl_crystal_size_max 0.25
_exptl_crystal_size_mid 0.20
_exptl_crystal_size_min 0.20
_refine_diff_density_max 0.314
_refine_diff_density_min -0.414
_refine_diff_density_rms 0.048
_refine_ls_abs_structure_details 'Flack H D (1983), Acta Cryst. A39, 876-881'
_refine_ls_abs_structure_Flack -1.4(11)
_refine_ls_extinction_method none
_refine_ls_goodness_of_fit_ref 1.044
_refine_ls_hydrogen_treatment constr
_refine_ls_matrix_type full
_refine_ls_number_parameters 286
_refine_ls_number_reflns 3860
_refine_ls_number_restraints 0
_refine_ls_restrained_S_all 1.044
_refine_ls_R_factor_all 0.0479
_refine_ls_R_factor_gt 0.0421
_refine_ls_shift/su_max 0.000
_refine_ls_shift/su_mean 0.000
_refine_ls_structure_factor_coef Fsqd
_refine_ls_weighting_details 'calc w=1/[\s^2^(Fo^2^)+(0.0493P)^2^+0.5433P] where P=(Fo^2^+2Fc^2^)/3'
_refine_ls_weighting_scheme calc
_refine_ls_wR_factor_gt 0.1003
_refine_ls_wR_factor_ref 0.1059
_reflns_number_gt 3509
_reflns_number_total 3860
_reflns_threshold_expression >2sigma(I)
_cod_data_source_file ol301400e_si_001.cif
_cod_data_source_block 101028_s2_lgy
_cod_depositor_comments 'Adding full bibliography for 1507867.cif.'
_cod_original_cell_volume 2059.85(8)
_cod_database_code 1507867
_chemical_oxdiff_formula C84H88N8O16
_reflns_odcompleteness_completeness 91.75
_reflns_odcompleteness_iscentric 0
_reflns_odcompleteness_theta 26.32

loop_
_space_group_symop_id
_space_group_symop_operation_xyz
1 'x, y, z'
2 '-x+1/2, -y, z+1/2'
3 'x+1/2, -y+1/2, -z'
4 '-x, y+1/2, -z+1/2'

loop_
_atom_site_label
_atom_site_type_symbol
_atom_site_fract_x
_atom_site_fract_y
_atom_site_fract_z
_atom_site_U_iso_or_equiv
_atom_site_adp_type
_atom_site_occupancy
_atom_site_symmetry_multiplicity
_atom_site_calc_flag
_atom_site_refinement_flags
O1 O -1.21436(15) -0.37585(13) -0.22780(9) 0.0211(4) Uani 1 1 d .
O2 O -1.37086(16) -0.20809(13) -0.13574(10) 0.0258(4) Uani 1 1 d .
O3 O -0.81862(16) -0.41387(14) -0.26069(10) 0.0255(4) Uani 1 1 d .
O4 O -0.78304(16) -0.37956(13) -0.13154(9) 0.0229(4) Uani 1 1 d .
O5 O -0.56407(18) -0.50661(14) -0.13635(11) 0.0316(4) Uani 1 1 d .
H5 H -0.6263 -0.4618 -0.1430 0.047 Uiso 1 1 calc R
O6 O -0.89126(17) -0.64339(15) 0.13749(11) 0.0325(4) Uani 1 1 d .
H6 H -0.8363 -0.6294 0.1737 0.049 Uiso 1 1 calc R
N1 N -1.2957(2) -0.43751(14) -0.10119(11) 0.0209(4) Uani 1 1 d .
H1 H -1.3795 -0.4309 -0.0880 0.025 Uiso 1 1 calc R
N4 N -1.10852(19) -0.12094(14) -0.06984(10) 0.0179(4) Uani 1 1 d .
C2 C -1.2169(2) -0.35916(17) -0.14155(13) 0.0175(4) Uani 1 1 d .
C3 C -1.2584(2) -0.24036(18) -0.14236(12) 0.0182(5) Uani 1 1 d .
C5 C -1.1127(2) -0.21418(17) -0.00995(12) 0.0185(5) Uani 1 1 d .
H5B H -1.2061 -0.2355 -0.0014 0.022 Uiso 1 1 calc R
H5A H -1.0778 -0.1870 0.0416 0.022 Uiso 1 1 calc R
C6 C -1.0353(2) -0.31586(17) -0.03384(13) 0.0170(5) Uani 1 1 d .
H6B H -1.0425 -0.3696 0.0103 0.020 Uiso 1 1 calc R
H6A H -0.9410 -0.2946 -0.0378 0.020 Uiso 1 1 calc R
C7 C -1.0729(2) -0.37620(18) -0.11237(12) 0.0158(4) Uani 1 1 d .
C8 C -1.0796(2) -0.50008(18) -0.09556(13) 0.0194(5) Uani 1 1 d .
C9 C -0.9823(3) -0.57731(19) -0.08215(13) 0.0235(5) Uani 1 1 d .
H9 H -0.8917 -0.5580 -0.0873 0.028 Uiso 1 1 calc R
C10 C -1.0185(3) -0.6837(2) -0.06103(15) 0.0309(6) Uani 1 1 d .
H10 H -0.9523 -0.7380 -0.0526 0.037 Uiso 1 1 calc R
C11 C -1.1514(3) -0.7111(2) -0.05219(15) 0.0326(6) Uani 1 1 d .
H11 H -1.1746 -0.7840 -0.0372 0.039 Uiso 1 1 calc R
C12 C -1.2505(3) -0.6343(2) -0.06473(13) 0.0281(6) Uani 1 1 d .
H12 H -1.3410 -0.6533 -0.0587 0.034 Uiso 1 1 calc R
C13 C -1.2127(3) -0.52846(18) -0.08640(13) 0.0207(5) Uani 1 1 d .
C14 C -1.1413(2) -0.16198(17) -0.15431(13) 0.0170(4) Uani 1 1 d .
H14 H -1.1709 -0.0981 -0.1874 0.020 Uiso 1 1 calc R
C15 C -1.0079(2) -0.20655(17) -0.18860(13) 0.0166(5) Uani 1 1 d .
H15 H -1.0030 -0.1835 -0.2458 0.020 Uiso 1 1 calc R
C16 C -0.9962(2) -0.33615(18) -0.18629(12) 0.0161(4) Uani 1 1 d .
C17 C -1.0789(2) -0.38465(19) -0.25362(13) 0.0194(5) Uani 1 1 d .
H17A H -1.0650 -0.3430 -0.3037 0.023 Uiso 1 1 calc R
H17B H -1.0549 -0.4626 -0.2629 0.023 Uiso 1 1 calc R
C18 C -0.7011(3) -0.1626(2) -0.22848(15) 0.0273(5) Uani 1 1 d .
H18C H -0.7600 -0.2008 -0.2658 0.041 Uiso 1 1 calc R
H18A H -0.6330 -0.2137 -0.2096 0.041 Uiso 1 1 calc R
H18B H -0.6590 -0.1004 -0.2557 0.041 Uiso 1 1 calc R
C19 C -0.7790(2) -0.12147(18) -0.15921(13) 0.0211(5) Uani 1 1 d .
H19 H -0.7323 -0.0767 -0.1222 0.025 Uiso 1 1 calc R
C20 C -0.9050(2) -0.13941(17) -0.14267(13) 0.0184(5) Uani 1 1 d .
C21 C -0.9715(2) -0.07534(19) -0.07704(13) 0.0212(5) Uani 1 1 d .
H21A H -0.9229 -0.0843 -0.0261 0.025 Uiso 1 1 calc R
H21B H -0.9746 0.0039 -0.0906 0.025 Uiso 1 1 calc R
C22 C -0.8524(2) -0.37969(17) -0.19328(13) 0.0177(4) Uani 1 1 d .
C23 C -1.2033(3) -0.03212(18) -0.04422(14) 0.0238(5) Uani 1 1 d .
H23A H -1.1732 0.0000 0.0063 0.036 Uiso 1 1 calc R
H23C H -1.2916 -0.0639 -0.0370 0.036 Uiso 1 1 calc R
H23B H -1.2069 0.0252 -0.0853 0.036 Uiso 1 1 calc R
C24 C -0.6039(3) -0.6120(2) -0.16258(18) 0.0352(6) Uani 1 1 d .
H24B H -0.6206 -0.6100 -0.2202 0.053 Uiso 1 1 calc R
H24C H -0.6848 -0.6337 -0.1346 0.053 Uiso 1 1 calc R
H24A H -0.5338 -0.6653 -0.1511 0.053 Uiso 1 1 calc R
C25 C -1.0068(3) -0.5807(2) 0.14977(18) 0.0389(7) Uani 1 1 d .
H25B H -1.0709 -0.5971 0.1076 0.058 Uiso 1 1 calc R
H25A H -0.9846 -0.5022 0.1485 0.058 Uiso 1 1 calc R
H25C H -1.0450 -0.5991 0.2018 0.058 Uiso 1 1 calc R

loop_
_atom_site_aniso_label
_atom_site_aniso_U_11
_atom_site_aniso_U_22
_atom_site_aniso_U_33
_atom_site_aniso_U_23
_atom_site_aniso_U_13
_atom_site_aniso_U_12
O1 0.0147(8) 0.0288(8) 0.0198(7) -0.0033(7) -0.0015(7) -0.0016(8)
O2 0.0153(8) 0.0283(8) 0.0337(9) -0.0007(8) -0.0010(8) 0.0034(7)
O3 0.0179(8) 0.0313(9) 0.0272(9) -0.0078(7) 0.0057(7) 0.0014(7)
O4 0.0147(8) 0.0270(8) 0.0271(8) -0.0009(7) -0.0021(7) 0.0027(7)
O5 0.0179(9) 0.0353(10) 0.0416(10) -0.0060(9) -0.0034(8) 0.0047(8)
O6 0.0216(9) 0.0378(10) 0.0379(10) -0.0016(8) -0.0028(8) 0.0048(8)
N1 0.0138(10) 0.0226(10) 0.0264(10) 0.0007(8) 0.0048(8) -0.0019(8)
N4 0.0173(10) 0.0165(8) 0.0199(9) -0.0002(7) 0.0004(8) 0.0009(8)
C2 0.0134(10) 0.0196(10) 0.0196(10) -0.0010(9) -0.0012(9) -0.0013(9)
C3 0.0159(11) 0.0236(11) 0.0151(10) -0.0016(9) -0.0027(9) 0.0017(9)
C5 0.0195(11) 0.0194(10) 0.0164(10) 0.0026(9) 0.0006(9) -0.0004(10)
C6 0.0157(11) 0.0167(10) 0.0186(10) 0.0023(8) 0.0000(9) -0.0012(9)
C7 0.0110(10) 0.0169(10) 0.0196(10) 0.0004(9) -0.0013(8) 0.0019(9)
C8 0.0204(12) 0.0198(11) 0.0180(10) -0.0029(9) 0.0009(9) -0.0026(10)
C9 0.0247(13) 0.0223(11) 0.0235(11) -0.0022(10) -0.0054(10) 0.0012(11)
C10 0.0417(16) 0.0212(12) 0.0297(13) 0.0008(10) -0.0086(13) 0.0044(12)
C11 0.0475(17) 0.0204(11) 0.0301(13) 0.0056(10) -0.0078(13) -0.0089(13)
C12 0.0323(14) 0.0266(12) 0.0255(12) 0.0022(10) -0.0024(11) -0.0116(11)
C13 0.0240(13) 0.0216(11) 0.0166(10) 0.0001(9) -0.0011(10) -0.0042(10)
C14 0.0163(11) 0.0166(10) 0.0181(10) -0.0005(8) -0.0012(9) 0.0018(9)
C15 0.0140(11) 0.0178(10) 0.0180(10) 0.0011(9) 0.0010(10) -0.0020(9)
C16 0.0145(11) 0.0172(10) 0.0164(9) -0.0009(8) -0.0007(9) -0.0006(9)
C17 0.0167(11) 0.0235(11) 0.0179(10) -0.0010(9) 0.0005(9) -0.0001(10)
C18 0.0224(12) 0.0282(12) 0.0312(13) 0.0025(10) 0.0043(11) -0.0036(11)
C19 0.0187(11) 0.0198(10) 0.0247(11) 0.0017(9) -0.0025(10) -0.0035(10)
C20 0.0198(11) 0.0166(10) 0.0188(10) 0.0009(9) -0.0033(9) -0.0024(9)
C21 0.0198(12) 0.0220(11) 0.0219(11) -0.0005(9) 0.0006(9) -0.0050(10)
C22 0.0153(11) 0.0147(9) 0.0232(11) 0.0000(9) 0.0019(10) -0.0022(9)
C23 0.0249(13) 0.0199(10) 0.0265(11) -0.0023(9) 0.0020(11) 0.0070(10)
C24 0.0242(13) 0.0358(14) 0.0457(15) -0.0061(12) 0.0013(12) 0.0035(12)
C25 0.0250(14) 0.0429(16) 0.0487(16) -0.0112(14) 0.0005(14) 0.0054(13)

loop_
_atom_type_symbol
_atom_type_description
_atom_type_scat_dispersion_real
_atom_type_scat_dispersion_imag
_atom_type_scat_source
C C 0.0033 0.0016 'International Tables Vol C Tables 4.2.6.8 and 6.1.1.4'
H H 0.0000 0.0000 'International Tables Vol C Tables 4.2.6.8 and 6.1.1.4'
N N 0.0061 0.0033 'International Tables Vol C Tables 4.2.6.8 and 6.1.1.4'
O O 0.0106 0.0060 'International Tables Vol C Tables 4.2.6.8 and 6.1.1.4'

loop_
_geom_angle_atom_site_label_1
_geom_angle_atom_site_label_2
_geom_angle_atom_site_label_3
_geom_angle
O1 C2 C3 97.44(16)
O1 C2 C7 106.09(17)
O1 C17 C16 105.77(17)
O1 C17 H17A 110.6
O1 C17 H17B 110.6
O2 C3 C2 125.0(2)
O2 C3 C14 122.5(2)
O3 C22 C16 115.94(19)
O4 C22 O3 126.4(2)
O4 C22 C16 117.60(19)
O5 C24 H24B 109.5
O5 C24 H24C 109.5
O5 C24 H24A 109.5
O6 C25 H25B 109.5
O6 C25 H25A 109.5
O6 C25 H25C 109.5
N1 C2 O1 112.92(17)
N1 C2 C3 119.54(19)
N1 C2 C7 106.81(17)
N4 C5 H5B 108.5
N4 C5 H5A 108.5
N4 C5 C6 114.88(17)
N4 C14 H14 108.9
N4 C14 C15 105.31(17)
N4 C21 C20 106.33(17)
N4 C21 H21A 110.5
N4 C21 H21B 110.5
N4 C23 H23A 109.5
N4 C23 H23C 109.5
N4 C23 H23B 109.5
C2 N1 H1 127.0
C2 C3 C14 112.42(18)
C2 C7 C6 115.74(18)
C3 C2 C7 113.19(18)
C3 C14 N4 104.39(17)
C3 C14 H14 108.9
C3 C14 C15 119.98(17)
C5 N4 C14 111.15(15)
C5 C6 H6B 107.6
C5 C6 H6A 107.6
C5 C6 C7 118.77(18)
H5B C5 H5A 107.5
C6 C5 H5B 108.5
C6 C5 H5A 108.5
H6B C6 H6A 107.1
C7 C6 H6B 107.6
C7 C6 H6A 107.6
C7 C16 C15 107.28(17)
C7 C16 C22 115.17(18)
C8 C7 C2 98.50(18)
C8 C7 C6 108.60(17)
C8 C7 C16 118.69(18)
C8 C9 H9 120.4
C8 C9 C10 119.2(2)
C8 C13 N1 111.15(19)
C9 C8 C7 131.9(2)
C9 C8 C13 120.1(2)
C9 C10 H10 119.9
C9 C10 C11 120.2(2)
C10 C9 H9 120.4
C10 C11 H11 119.3
C11 C10 H10 119.9
C11 C12 H12 121.2
C11 C12 C13 117.6(2)
C12 C11 C10 121.4(2)
C12 C11 H11 119.3
C12 C13 N1 127.4(2)
C12 C13 C8 121.4(2)
C13 N1 H1 127.0
C13 N1 C2 106.02(18)
C13 C8 C7 107.7(2)
C13 C12 H12 121.2
C14 C15 H15 107.4
C14 C15 C16 113.65(17)
C15 C14 H14 108.9
C16 C7 C2 100.26(16)
C16 C7 C6 114.05(17)
C16 C15 H15 107.4
C16 C17 H17A 110.6
C16 C17 H17B 110.6
C17 O1 C2 108.91(16)
C17 C16 C7 101.28(16)
C17 C16 C15 109.06(18)
C17 C16 C22 109.10(17)
H17A C17 H17B 108.7
C18 C19 H19 115.9
H18C C18 H18A 109.5
H18C C18 H18B 109.5
H18A C18 H18B 109.5
C19 C18 H18C 109.5
C19 C18 H18A 109.5
C19 C18 H18B 109.5
C19 C20 C15 129.7(2)
C19 C20 C21 119.9(2)
C20 C15 C14 102.61(17)
C20 C15 H15 107.4
C20 C15 C16 117.92(18)
C20 C19 C18 128.2(2)
C20 C19 H19 115.9
C20 C21 H21A 110.5
C20 C21 H21B 110.5
C21 N4 C5 110.86(18)
C21 N4 C14 104.24(16)
C21 N4 C23 110.31(17)
C21 C20 C15 109.77(19)
H21A C21 H21B 108.7
C22 C16 C15 114.09(17)
C23 N4 C5 109.26(17)
C23 N4 C14 110.94(17)
H23A C23 H23C 109.5
H23A C23 H23B 109.5
H23C C23 H23B 109.5
C24 O5 H5 109.5
H24B C24 H24C 109.5
H24B C24 H24A 109.5
H24C C24 H24A 109.5
C25 O6 H6 109.5
H25B C25 H25A 109.5
H25B C25 H25C 109.5
H25A C25 H25C 109.5

loop_
_geom_bond_atom_site_label_1
_geom_bond_atom_site_label_2
_geom_bond_distance
O1 C2 1.459(3)
O1 C17 1.441(3)
O2 C3 1.208(3)
O3 C22 1.250(3)
O4 C22 1.250(3)
O5 H5 0.8400
O5 C24 1.413(3)
O6 H6 0.8400
O6 C25 1.410(3)
N1 H1 0.8800
N1 C2 1.414(3)
N1 C13 1.410(3)
N4 C5 1.514(3)
N4 C14 1.536(3)
N4 C21 1.498(3)
N4 C23 1.507(3)
C2 C3 1.504(3)
C2 C7 1.550(3)
C3 C14 1.534(3)
C5 H5B 0.9900
C5 H5A 0.9900
C5 C6 1.517(3)
C6 H6B 0.9900
C6 H6A 0.9900
C6 C7 1.553(3)
C7 C8 1.533(3)
C7 C16 1.540(3)
C8 C9 1.378(3)
C8 C13 1.399(3)
C9 H9 0.9500
C9 C10 1.390(3)
C10 H10 0.9500
C10 C11 1.394(4)
C11 H11 0.9500
C11 C12 1.386(4)
C12 H12 0.9500
C12 C13 1.390(3)
C14 H14 1.0000
C14 C15 1.564(3)
C15 H15 1.0000
C15 C16 1.580(3)
C15 C20 1.531(3)
C16 C17 1.523(3)
C16 C22 1.553(3)
C17 H17A 0.9900
C17 H17B 0.9900
C18 H18C 0.9800
C18 H18A 0.9800
C18 H18B 0.9800
C18 C19 1.489(3)
C19 H19 0.9500
C19 C20 1.323(3)
C20 C21 1.506(3)
C21 H21A 0.9900
C21 H21B 0.9900
C23 H23A 0.9800
C23 H23C 0.9800
C23 H23B 0.9800
C24 H24B 0.9800
C24 H24C 0.9800
C24 H24A 0.9800
C25 H25B 0.9800
C25 H25A 0.9800
C25 H25C 0.9800

loop_
_geom_hbond_atom_site_label_D
_geom_hbond_atom_site_label_H
_geom_hbond_atom_site_label_A
_geom_hbond_distance_DH
_geom_hbond_distance_HA
_geom_hbond_distance_DA
_geom_hbond_angle_DHA
_geom_hbond_site_symmetry_A
O5 H5 O4 0.84 1.88 2.702(2) 164.0 .
O6 H6 O3 0.84 1.99 2.811(2) 167.3 2_345
N1 H1 O5 0.88 2.23 2.903(3) 132.6 1_455
